data_7241180
loop_
_publ_author_name
'Nunes Costa, Rogeria'
'Choquesillo-Lazarte, Duane'
'Cuffini, Silvia Lucia'
'Pidcock, Elna'
'Infantes, Lourdes'

_publ_section_title
;
 Invitation to Submit: The Cambridge Structural Database - A wealth of
 knowledge gained from a million structures Optimization and comparison of
 statistical tools for the prediction of multicomponent forms of a
 molecule: the antiretroviral Nevirapine as a case study
;
_journal_name_full CrystEngComm
_journal_paper_doi 10.1039/D0CE00948B
_journal_year 2020
_chemical_formula_moiety 'C15 H14 N4 O, 0.5(C7 H6 O4)'
_chemical_formula_sum 'C18.5 H17 N4 O3'
_chemical_formula_weight 343.36
_space_group_crystal_system triclinic
_space_group_IT_number 2
_space_group_name_Hall '-P 1'
_space_group_name_H-M_alt 'P -1'
_atom_sites_solution_hydrogens mixed
_audit_creation_method SHELXL-2018/3
_audit_update_record
;
2020-08-06 deposited with the CCDC.	2020-08-28 downloaded from the CCDC.
;
_cell_angle_alpha 95.619(2)
_cell_angle_beta 92.881(2)
_cell_angle_gamma 99.035(2)
_cell_formula_units_Z 2
_cell_length_a 7.1010(3)
_cell_length_b 9.4938(4)
_cell_length_c 12.0005(5)
_cell_measurement_reflns_used 9850
_cell_measurement_temperature 120.04
_cell_measurement_theta_max 66.70
_cell_measurement_theta_min 5.70
_cell_volume 793.37(6)
_computing_cell_refinement 'SAINT V8.40A (?, 2016)'
_computing_data_collection 'Bruker APEX2'
_computing_data_reduction 'SAINT V8.40A (?, 2016)'
_computing_publication_material 'Olex2 1.3 (Dolomanov et al., 2009)'
_computing_structure_refinement 'SHELXL 2018/3 (Sheldrick, 2015)'
_diffrn_ambient_temperature 120(2)
_diffrn_measured_fraction_theta_full 0.097
_diffrn_measured_fraction_theta_max 0.105
_diffrn_measurement_device_type 'Bruker APEX-II CCD'
_diffrn_measurement_method '\f and \w scans'
_diffrn_radiation_type CuK\a
_diffrn_radiation_wavelength 1.54178
_diffrn_reflns_av_unetI/netI 0.0578
_diffrn_reflns_Laue_measured_fraction_full 0.097
_diffrn_reflns_Laue_measured_fraction_max 0.105
_diffrn_reflns_limit_h_max 7
_diffrn_reflns_limit_h_min -7
_diffrn_reflns_limit_k_max 11
_diffrn_reflns_limit_k_min -11
_diffrn_reflns_limit_l_max 14
_diffrn_reflns_limit_l_min 0
_diffrn_reflns_number 2503
_diffrn_reflns_point_group_measured_fraction_full 0.097
_diffrn_reflns_point_group_measured_fraction_max 0.105
_diffrn_reflns_theta_full 66.821
_diffrn_reflns_theta_max 66.821
_diffrn_reflns_theta_min 4.744
_exptl_absorpt_coefficient_mu 0.826
_exptl_absorpt_correction_T_max 0.752818
_exptl_absorpt_correction_T_min 0.616168
_exptl_absorpt_correction_type multi-scan
_exptl_absorpt_process_details
;
 TWINABS-2012/1 (Bruker,2012) was used for absorption correction.

Final HKLF 4 output contains 39114 reflections, Rint = 0.0741
 (23184 with I > 3sig(I), Rint = 0.0608)
;
_exptl_crystal_colour colourless
_exptl_crystal_density_diffrn 1.437
_exptl_crystal_description block
_exptl_crystal_F_000 360
_exptl_crystal_size_max 0.09
_exptl_crystal_size_mid 0.05
_exptl_crystal_size_min 0.02
_refine_diff_density_max 0.344
_refine_diff_density_min -0.314
_refine_diff_density_rms 0.079
_refine_ls_extinction_method none
_refine_ls_goodness_of_fit_ref 1.089
_refine_ls_hydrogen_treatment constr
_refine_ls_matrix_type full
_refine_ls_number_parameters 270
_refine_ls_number_reflns 2503
_refine_ls_number_restraints 115
_refine_ls_restrained_S_all 1.064
_refine_ls_R_factor_all 0.1395
_refine_ls_R_factor_gt 0.0863
_refine_ls_shift/su_max 0.000
_refine_ls_shift/su_mean 0.000
_refine_ls_structure_factor_coef Fsqd
_refine_ls_weighting_details 'w=1/[\s^2^(Fo^2^)+(0.1045P)^2^+1.1123P] where P=(Fo^2^+2Fc^2^)/3'
_refine_ls_weighting_scheme calc
_refine_ls_wR_factor_gt 0.2049
_refine_ls_wR_factor_ref 0.2485
_reflns_Friedel_coverage 0.000
_reflns_number_gt 1681
_reflns_number_total 2503
_reflns_threshold_expression 'I > 2\s(I)'
_cod_data_source_file d0ce00948b2.cif
_cod_data_source_block gts
_cod_original_formula_sum 'C18.50 H17 N4 O3'
_cod_database_code 7241180
_shelx_shelxl_version_number 2018/3
_shelx_space_group_comment
;
The symmetry employed for this shelxl refinement is uniquely defined
by the following loop, which should always be used as a source of
symmetry information in preference to the above space-group names.
They are only intended as comments.
;
_olex2_refinement_description
;
1. Twinned data refinement
 Scales: 0.40(14)
 0.60(14)
2. Fixed Uiso
 At 1.2 times of:
  All C(H) groups, All C(H,H) groups, All N(H) groups
 At 1.5 times of:
  All C(H,H,H) groups, All O(H) groups
3. Restrained distances
 O2A-C7A
 1.23 with sigma of 0.01
4. Uiso/Uaniso restraints and constraints
Uanis(C2A) \\sim Ueq, Uanis(C4A) \\sim Ueq, Uanis(C6A) \\sim Ueq, Uanis(C5A)
\\sim Ueq, Uanis(C3A) \\sim Ueq, Uanis(C1A) \\sim Ueq: with sigma of 0.001 and
sigma for terminal atoms of 0.002
5. Rigid body (RIGU) restrains
 O1A, O2A, O3A, O4A, C1A, C2A, C3A, C4A, C5A, C6A, C7A
 with sigma for 1-2 distances of 0.001 and sigma for 1-3 distances of 0.01
6. Others
 Fixed Sof: O1A(0.5) H1A(0.5) O2A(0.5) O3A(0.5) H3A(0.5) O4A(0.5) H4A(0.5)
 C1A(0.5) C2A(0.5) C3A(0.5) H3AA(0.5) C4A(0.5) H4AA(0.5) C5A(0.5) C6A(0.5)
 H6A(0.5) C7A(0.5)
7.a Riding coordinates:
 O1A(H1A), O3A(H3A), O4A(H4A)
7.b Ternary CH refined with riding coordinates:
 C13(H13)
7.c Secondary CH2 refined with riding coordinates:
 C14(H14A,H14B), C15(H15A,H15B)
7.d Aromatic/amide H refined with riding coordinates:
 N1(H1), C7(H7), C8(H8), C9(H9), C10(H10), C11(H11), C3A(H3AA), C4A(H4AA),
 C6A(H6A)
7.e Fitted hexagon refined as free rotating group:
 C1A(C2A,C3A,C4A,C5A,C6A)
7.f Idealised Me refined as rotating group:
 C12(H12A,H12B,H12C)
;

loop_
_space_group_symop_operation_xyz
'x, y, z'
'-x, -y, -z'

loop_
_atom_site_label
_atom_site_type_symbol
_atom_site_fract_x
_atom_site_fract_y
_atom_site_fract_z
_atom_site_U_iso_or_equiv
_atom_site_adp_type
_atom_site_occupancy
_atom_site_site_symmetry_order
_atom_site_calc_flag
_atom_site_refinement_flags_posn
_atom_site_refinement_flags_adp
_atom_site_refinement_flags_occupancy
_atom_site_disorder_assembly
_atom_site_disorder_group
O1 O 0.193(10) -0.038(7) 0.577(6) 0.04(2) Uani 1 1 d . . . . .
N1 N 0.158(12) 0.187(9) 0.548(7) 0.04(2) Uani 1 1 d . . . . .
H1 H 0.045714 0.151957 0.513118 0.043 Uiso 1 1 calc R . . . .
N2 N 0.325(12) 0.568(9) 0.650(8) 0.04(2) Uani 1 1 d . . . . .
N3 N 0.317(12) 0.363(9) 0.747(7) 0.04(2) Uani 1 1 d . . . . .
N4 N 0.602(13) 0.302(10) 0.821(7) 0.04(2) Uani 1 1 d . . . . .
C1 C 0.251(14) 0.094(11) 0.594(9) 0.04(2) Uani 1 1 d . . . . .
C2 C 0.430(15) 0.148(11) 0.666(9) 0.04(3) Uani 1 1 d . . . . .
C3 C 0.454(15) 0.268(12) 0.744(9) 0.04(3) Uani 1 1 d . . . . .
C4 C 0.286(14) 0.425(11) 0.647(9) 0.04(2) Uani 1 1 d . . . . .
C5 C 0.220(14) 0.338(11) 0.547(9) 0.03(2) Uani 1 1 d . . . . .
C6 C 0.203(14) 0.399(11) 0.447(9) 0.04(2) Uani 1 1 d . . . . .
C7 C 0.243(14) 0.548(11) 0.453(9) 0.04(3) Uani 1 1 d . . . . .
H7 H 0.230501 0.594329 0.387101 0.047 Uiso 1 1 calc R . . . .
C8 C 0.300(15) 0.627(12) 0.555(10) 0.04(3) Uani 1 1 d . . . . .
H8 H 0.323176 0.728679 0.557438 0.051 Uiso 1 1 calc R . . . .
C9 C 0.735(16) 0.218(13) 0.817(10) 0.05(3) Uani 1 1 d . . . . .
H9 H 0.838697 0.240009 0.872218 0.054 Uiso 1 1 calc R . . . .
C10 C 0.735(16) 0.101(13) 0.739(10) 0.05(3) Uani 1 1 d . . . . .
H10 H 0.838255 0.048680 0.736748 0.058 Uiso 1 1 calc R . . . .
C11 C 0.574(15) 0.063(12) 0.663(9) 0.04(3) Uani 1 1 d . . . . .
H11 H 0.563375 -0.019551 0.610747 0.050 Uiso 1 1 calc R . . . .
C12 C 0.146(16) 0.308(12) 0.337(9) 0.04(3) Uani 1 1 d . . . . .
H12A H 0.014488 0.257038 0.338646 0.066 Uiso 1 1 calc GR . . . .
H12B H 0.232277 0.237432 0.325379 0.066 Uiso 1 1 calc GR . . . .
H12C H 0.152582 0.368618 0.275616 0.066 Uiso 1 1 calc GR . . . .
C13 C 0.320(16) 0.456(13) 0.850(9) 0.05(3) Uani 1 1 d . . . . .
H13 H 0.437554 0.529601 0.869387 0.057 Uiso 1 1 calc R . . . .
C14 C 0.222(17) 0.392(15) 0.944(10) 0.06(3) Uani 1 1 d . . . . .
H14A H 0.278204 0.424967 1.021379 0.067 Uiso 1 1 calc R . . . .
H14B H 0.161996 0.290082 0.931744 0.067 Uiso 1 1 calc R . . . .
C15 C 0.135(16) 0.497(13) 0.881(9) 0.05(3) Uani 1 1 d . . . . .
H15A H 0.020489 0.459818 0.829790 0.057 Uiso 1 1 calc R . . . .
H15B H 0.136672 0.594674 0.919406 0.057 Uiso 1 1 calc R . . . .
O1A O 0.49(2) 0.768(15) 0.818(12) 0.04(4) Uani 0.5 1 d . U P A -1
H1A H 0.429842 0.699284 0.775276 0.067 Uiso 0.5 1 d R . P A -1
O2A O 0.21(2) 0.835(17) 0.828(14) 0.05(4) Uani 0.5 1 d D U P A -1
O3A O 0.15(2) 1.038(17) 0.969(13) 0.05(4) Uani 0.5 1 d . U P A -1
H3A H 0.136981 0.991736 0.904880 0.073 Uiso 0.5 1 d R . P A -1
O4A O 0.90(2) 1.080(19) 1.131(14) 0.06(4) Uani 0.5 1 d . U P A -1
H4A H 0.973770 1.066350 1.079613 0.088 Uiso 0.5 1 d R . P A -1
C1A C 0.46(2) 0.957(18) 0.955(13) 0.04(3) Uani 0.5 1 d . U P A -1
C2A C 0.342(17) 1.046(17) 1.005(13) 0.04(3) Uani 0.5 1 d G U P A -1
C3A C 0.414(19) 1.145(16) 1.096(12) 0.04(3) Uani 0.5 1 d G U P A -1
H3AA H 0.335175 1.206488 1.129833 0.049 Uiso 0.5 1 calc R . P A -1
C4A C 0.60(2) 1.155(18) 1.136(13) 0.04(4) Uani 0.5 1 d G U P A -1
H4AA H 0.652934 1.222440 1.198552 0.050 Uiso 0.5 1 calc R . P A -1
C5A C 0.719(17) 1.065(17) 1.086(13) 0.04(3) Uani 0.5 1 d G U P A -1
C6A C 0.65(2) 0.966(16) 0.995(13) 0.04(3) Uani 0.5 1 d G U P A -1
H6A H 0.725439 0.904756 0.961211 0.049 Uiso 0.5 1 calc R . P A -1
C7A C 0.37(3) 0.85(3) 0.86(2) 0.04(5) Uani 0.5 1 d D U P A -1

loop_
_atom_site_aniso_label
_atom_site_aniso_U_11
_atom_site_aniso_U_22
_atom_site_aniso_U_33
_atom_site_aniso_U_23
_atom_site_aniso_U_13
_atom_site_aniso_U_12
O1 0.04(4) 0.03(4) 0.05(5) 0.00(3) -0.01(4) 0.00(3)
N1 0.03(5) 0.03(5) 0.04(5) 0.00(4) -0.01(4) 0.00(4)
N2 0.03(5) 0.03(5) 0.05(6) 0.00(4) 0.00(4) 0.00(4)
N3 0.04(5) 0.04(5) 0.04(5) 0.00(4) 0.00(4) 0.01(4)
N4 0.04(5) 0.04(5) 0.04(5) 0.01(4) -0.01(4) 0.00(4)
C1 0.03(6) 0.04(6) 0.04(6) 0.00(5) 0.00(5) 0.01(5)
C2 0.04(6) 0.04(6) 0.04(6) 0.01(5) 0.00(5) 0.01(5)
C3 0.03(6) 0.04(6) 0.04(6) 0.00(5) 0.00(5) 0.00(5)
C4 0.03(6) 0.03(6) 0.04(6) 0.00(5) 0.00(5) 0.00(5)
C5 0.03(5) 0.03(6) 0.04(6) 0.00(5) 0.00(5) 0.01(4)
C6 0.03(5) 0.04(6) 0.04(6) 0.00(5) 0.00(5) 0.01(4)
C7 0.03(6) 0.04(6) 0.05(7) 0.01(5) 0.00(5) 0.01(5)
C8 0.04(6) 0.03(6) 0.06(8) 0.01(6) 0.01(5) 0.01(5)
C9 0.04(7) 0.04(7) 0.05(7) 0.01(6) -0.01(5) 0.00(6)
C10 0.04(6) 0.05(7) 0.06(8) 0.02(6) -0.01(6) 0.00(5)
C11 0.04(6) 0.03(6) 0.05(7) 0.01(5) 0.00(5) 0.01(5)
C12 0.05(7) 0.05(7) 0.04(7) 0.01(5) 0.00(5) 0.01(5)
C13 0.04(6) 0.06(8) 0.04(7) -0.02(6) 0.00(5) 0.00(5)
C14 0.05(7) 0.09(10) 0.04(7) 0.00(7) 0.00(5) 0.02(7)
C15 0.04(7) 0.05(7) 0.04(7) -0.01(6) 0.01(5) 0.00(6)
O1A 0.04(8) 0.04(8) 0.05(9) -0.01(7) 0.00(6) 0.00(6)
O2A 0.04(7) 0.05(9) 0.06(10) -0.01(8) 0.00(6) 0.01(7)
O3A 0.04(5) 0.06(10) 0.05(9) -0.01(8) 0.00(5) 0.01(6)
O4A 0.04(5) 0.08(12) 0.05(9) -0.01(9) 0.00(6) 0.01(7)
C1A 0.04(3) 0.04(4) 0.04(4) 0.00(2) 0.00(2) 0.01(2)
C2A 0.04(4) 0.04(4) 0.04(4) 0.00(2) 0.00(2) 0.01(2)
C3A 0.04(4) 0.04(4) 0.04(4) 0.00(2) 0.00(2) 0.01(2)
C4A 0.04(4) 0.04(5) 0.04(5) 0.00(2) 0.00(2) 0.01(2)
C5A 0.04(4) 0.04(4) 0.04(4) 0.00(2) 0.00(2) 0.01(2)
C6A 0.04(4) 0.04(4) 0.04(4) 0.00(2) 0.00(2) 0.01(2)
C7A 0.04(7) 0.04(9) 0.04(9) 0.00(6) 0.00(6) 0.00(6)

loop_
_atom_type_symbol
_atom_type_description
_atom_type_scat_dispersion_real
_atom_type_scat_dispersion_imag
_atom_type_scat_source
C C 0.0181 0.0091 'International Tables Vol C Tables 4.2.6.8 and 6.1.1.4'
H H 0.0000 0.0000 'International Tables Vol C Tables 4.2.6.8 and 6.1.1.4'
N N 0.0311 0.0180 'International Tables Vol C Tables 4.2.6.8 and 6.1.1.4'
O O 0.0492 0.0322 'International Tables Vol C Tables 4.2.6.8 and 6.1.1.4'

loop_
_geom_angle_atom_site_label_1
_geom_angle_atom_site_label_2
_geom_angle_atom_site_label_3
_geom_angle
_geom_angle_site_symmetry_1
_geom_angle_site_symmetry_3
_geom_angle_publ_flag
C1 N1 H1 116.3 . . ?
C1 N1 C5 127(8) . . ?
C5 N1 H1 116.3 . . ?
C8 N2 C4 119(9) . . ?
C3 N3 C13 116(9) . . ?
C4 N3 C3 116(8) . . ?
C4 N3 C13 116(9) . . ?
C9 N4 C3 117(10) . . ?
O1 C1 N1 121(9) . . ?
O1 C1 C2 120(9) . . ?
N1 C1 C2 119(9) . . ?
C3 C2 C1 124(10) . . ?
C3 C2 C11 118(10) . . ?
C11 C2 C1 118(10) . . ?
N4 C3 N3 116(10) . . ?
N4 C3 C2 123(10) . . ?
C2 C3 N3 120(9) . . ?
N2 C4 N3 118(9) . . ?
N2 C4 C5 121(10) . . ?
C5 C4 N3 120(9) . . ?
C4 C5 N1 121(9) . . ?
C6 C5 N1 119(9) . . ?
C6 C5 C4 120(9) . . ?
C5 C6 C12 121(9) . . ?
C7 C6 C5 117(10) . . ?
C7 C6 C12 122(10) . . ?
C6 C7 H7 120.1 . . ?
C8 C7 C6 120(10) . . ?
C8 C7 H7 120.1 . . ?
N2 C8 C7 123(10) . . ?
N2 C8 H8 118.5 . . ?
C7 C8 H8 118.5 . . ?
N4 C9 H9 117.3 . . ?
N4 C9 C10 125(10) . . ?
C10 C9 H9 117.3 . . ?
C9 C10 H10 121.7 . . ?
C9 C10 C11 117(10) . . ?
C11 C10 H10 121.7 . . ?
C2 C11 H11 120.2 . . ?
C10 C11 C2 120(10) . . ?
C10 C11 H11 120.2 . . ?
C6 C12 H12A 109.5 . . ?
C6 C12 H12B 109.5 . . ?
C6 C12 H12C 109.5 . . ?
H12A C12 H12B 109.5 . . ?
H12A C12 H12C 109.5 . . ?
H12B C12 H12C 109.5 . . ?
N3 C13 H13 117.0 . . ?
N3 C13 C14 116(10) . . ?
N3 C13 C15 117(9) . . ?
C14 C13 H13 117.0 . . ?
C15 C13 H13 117.0 . . ?
C15 C13 C14 60(8) . . ?
C13 C14 H14A 117.8 . . ?
C13 C14 H14B 117.8 . . ?
C13 C14 C15 60(8) . . ?
H14A C14 H14B 114.9 . . ?
C15 C14 H14A 117.8 . . ?
C15 C14 H14B 117.8 . . ?
C13 C15 C14 60(8) . . ?
C13 C15 H15A 117.8 . . ?
C13 C15 H15B 117.8 . . ?
C14 C15 H15A 117.8 . . ?
C14 C15 H15B 117.8 . . ?
H15A C15 H15B 114.9 . . ?
C7A O1A H1A 110.1 . . ?
C2A O3A H3A 107.3 . . ?
C5A O4A H4A 109.0 . . ?
C2A C1A C6A 120.00(11) . . ?
C2A C1A C7A 119(10) . . ?
C6A C1A C7A 121(10) . . ?
C1A C2A O3A 122(10) . . ?
C1A C2A C3A 120.00(14) . . ?
C3A C2A O3A 118(10) . . ?
C2A C3A H3AA 120.0 . . ?
C2A C3A C4A 120.00(9) . . ?
C4A C3A H3AA 120.0 . . ?
C3A C4A H4AA 120.0 . . ?
C5A C4A C3A 120.00(15) . . ?
C5A C4A H4AA 120.0 . . ?
O4A C5A C4A 116(10) . . ?
O4A C5A C6A 124(10) . . ?
C4A C5A C6A 120.00(16) . . ?
C1A C6A H6A 120.0 . . ?
C5A C6A C1A 120.00(7) . . ?
C5A C6A H6A 120.0 . . ?
O1A C7A C1A 115(10) . . ?
O2A C7A O1A 123(10) . . ?
O2A C7A C1A 122(10) . . ?

loop_
_geom_bond_atom_site_label_1
_geom_bond_atom_site_label_2
_geom_bond_distance
_geom_bond_site_symmetry_2
_geom_bond_publ_flag
O1 C1 1.25(12) . ?
N1 H1 0.8800 . ?
N1 C1 1.33(13) . ?
N1 C5 1.43(13) . ?
N2 C4 1.34(13) . ?
N2 C8 1.34(14) . ?
N3 C3 1.42(13) . ?
N3 C4 1.41(13) . ?
N3 C13 1.44(13) . ?
N4 C3 1.34(14) . ?
N4 C9 1.33(14) . ?
C1 C2 1.49(15) . ?
C2 C3 1.39(15) . ?
C2 C11 1.40(14) . ?
C4 C5 1.40(15) . ?
C5 C6 1.39(14) . ?
C6 C7 1.39(14) . ?
C6 C12 1.51(15) . ?
C7 H7 0.9500 . ?
C7 C8 1.38(16) . ?
C8 H8 0.9500 . ?
C9 H9 0.9500 . ?
C9 C10 1.38(17) . ?
C10 H10 0.9500 . ?
C10 C11 1.40(15) . ?
C11 H11 0.9500 . ?
C12 H12A 0.9800 . ?
C12 H12B 0.9800 . ?
C12 H12C 0.9800 . ?
C13 H13 1.0000 . ?
C13 C14 1.49(17) . ?
C13 C15 1.49(16) . ?
C14 H14A 0.9900 . ?
C14 H14B 0.9900 . ?
C14 C15 1.50(17) . ?
C15 H15A 0.9900 . ?
C15 H15B 0.9900 . ?
O1A H1A 0.8371 . ?
O1A C7A 1.3(3) . ?
O2A C7A 1.22(18) . ?
O3A H3A 0.8402 . ?
O3A C2A 1.37(18) . ?
O4A H4A 0.8455 . ?
O4A C5A 1.35(19) . ?
C1A C2A 1.3900 . ?
C1A C6A 1.3900(19) . ?
C1A C7A 1.5(2) . ?
C2A C3A 1.3900(19) . ?
C3A H3AA 0.9500 . ?
C3A C4A 1.390(2) . ?
C4A H4AA 0.9500 . ?
C4A C5A 1.3900 . ?
C5A C6A 1.3900(17) . ?
C6A H6A 0.9500 . ?

loop_
_geom_hbond_atom_site_label_D
_geom_hbond_atom_site_label_H
_geom_hbond_atom_site_label_A
_geom_hbond_distance_DH
_geom_hbond_distance_HA
_geom_hbond_distance_DA
_geom_hbond_angle_DHA
_geom_hbond_site_symmetry_A
_geom_hbond_publ_flag
O1A H1A N2 0.84 1.90 2.72(16) 164.9 . yes
O3A H3A O2A 0.84 1.82 2.5(2) 140.6 . yes

loop_
_geom_torsion_atom_site_label_1
_geom_torsion_atom_site_label_2
_geom_torsion_atom_site_label_3
_geom_torsion_atom_site_label_4
_geom_torsion
_geom_torsion_site_symmetry_1
_geom_torsion_site_symmetry_2
_geom_torsion_site_symmetry_3
_geom_torsion_site_symmetry_4
_geom_torsion_publ_flag
O1 C1 C2 C3 -139(11) . . . . ?
O1 C1 C2 C11 33(14) . . . . ?
N1 C1 C2 C3 42(15) . . . . ?
N1 C1 C2 C11 -146(10) . . . . ?
N1 C5 C6 C7 172(9) . . . . ?
N1 C5 C6 C12 -8(14) . . . . ?
N2 C4 C5 N1 -173(9) . . . . ?
N2 C4 C5 C6 3(15) . . . . ?
N3 C4 C5 N1 9(14) . . . . ?
N3 C4 C5 C6 -175(9) . . . . ?
N3 C13 C14 C15 -107(11) . . . . ?
N3 C13 C15 C14 107(12) . . . . ?
N4 C9 C10 C11 -4(17) . . . . ?
C1 N1 C5 C4 -50(15) . . . . ?
C1 N1 C5 C6 133(11) . . . . ?
C1 C2 C3 N3 -12(16) . . . . ?
C1 C2 C3 N4 168(10) . . . . ?
C1 C2 C11 C10 -172(10) . . . . ?
C3 N3 C4 N2 -118(10) . . . . ?
C3 N3 C4 C5 60(12) . . . . ?
C3 N3 C13 C14 -80(12) . . . . ?
C3 N3 C13 C15 -149(10) . . . . ?
C3 N4 C9 C10 1(16) . . . . ?
C3 C2 C11 C10 0(15) . . . . ?
C4 N2 C8 C7 -3(15) . . . . ?
C4 N3 C3 N4 122(10) . . . . ?
C4 N3 C3 C2 -58(13) . . . . ?
C4 N3 C13 C14 139(10) . . . . ?
C4 N3 C13 C15 71(13) . . . . ?
C4 C5 C6 C7 -4(14) . . . . ?
C4 C5 C6 C12 176(9) . . . . ?
C5 N1 C1 O1 -171(10) . . . . ?
C5 N1 C1 C2 8(16) . . . . ?
C5 C6 C7 C8 2(15) . . . . ?
C6 C7 C8 N2 2(16) . . . . ?
C8 N2 C4 N3 178(9) . . . . ?
C8 N2 C4 C5 0(14) . . . . ?
C9 N4 C3 N3 -177(9) . . . . ?
C9 N4 C3 C2 3(15) . . . . ?
C9 C10 C11 C2 4(16) . . . . ?
C11 C2 C3 N3 177(9) . . . . ?
C11 C2 C3 N4 -4(16) . . . . ?
C12 C6 C7 C8 -178(9) . . . . ?
C13 N3 C3 N4 -18(13) . . . . ?
C13 N3 C3 C2 162(10) . . . . ?
C13 N3 C4 N2 22(13) . . . . ?
C13 N3 C4 C5 -160(9) . . . . ?
O3A C2A C3A C4A 179(15) . . . . ?
O4A C5A C6A C1A 179(17) . . . . ?
C1A C2A C3A C4A 0.00(7) . . . . ?
C2A C1A C6A C5A 0.00(6) . . . . ?
C2A C1A C7A O1A -179(14) . . . . ?
C2A C1A C7A O2A -4(36) . . . . ?
C2A C3A C4A C5A 0.0 . . . . ?
C3A C4A C5A O4A -180(16) . . . . ?
C3A C4A C5A C6A 0.00(7) . . . . ?
C4A C5A C6A C1A 0.00(6) . . . . ?
C6A C1A C2A O3A -178(15) . . . . ?
C6A C1A C2A C3A 0.00(7) . . . . ?
C6A C1A C7A O1A 0(32) . . . . ?
C6A C1A C7A O2A 175(17) . . . . ?
C7A C1A C2A O3A 0(21) . . . . ?
C7A C1A C2A C3A 179(23) . . . . ?
C7A C1A C6A C5A -179(24) . . . . ?

loop_
_twin_individual_id
_twin_individual_mass_fraction_refined
1 0.40(14)
2 0.60(14)
